data_7053096
loop_
_publ_author_name
'Abul Haj, Mohammad'
'Aaker\"oy, Christer B.'
'Desper, John'

_publ_section_title
;
 Silver(i) coordination chemistry: from 1-D chains to molecular rectangles
;
_journal_issue 1
_journal_name_full 'New Journal of Chemistry'
_journal_page_first 204
_journal_paper_doi 10.1039/c2nj40669a
_journal_volume 37
_journal_year 2013
_chemical_formula_moiety
;
(C8 H7 N3)4 (Ag N O3)4 (H2 O)3
;
_chemical_formula_sum 'C32 H34 Ag4 N16 O15'
_chemical_formula_weight 1314.23
_chemical_name_systematic
;
4-(2-imidazolyl)-pyridine, silver(I) nitrate
;
_space_group_IT_number 2
_symmetry_cell_setting triclinic
_symmetry_space_group_name_Hall '-P 1'
_symmetry_space_group_name_H-M 'P -1'
_atom_sites_solution_hydrogens geom
_atom_sites_solution_primary direct
_atom_sites_solution_secondary difmap
_audit_creation_method SHELXL-97
_cell_angle_alpha 79.749(2)
_cell_angle_beta 85.086(2)
_cell_angle_gamma 81.023(2)
_cell_formula_units_Z 1
_cell_length_a 6.9704(4)
_cell_length_b 7.8319(5)
_cell_length_c 19.4544(11)
_cell_measurement_reflns_used 9866
_cell_measurement_temperature 120(2)
_cell_measurement_theta_max 33.36
_cell_measurement_theta_min 2.67
_cell_volume 1030.46(11)
_computing_cell_refinement 'Bruker SAINT'
_computing_data_collection 'Bruker APEX2'
_computing_data_reduction 'Bruker SAINT'
_computing_molecular_graphics 'Bruker SHELXTL'
_computing_publication_material 'Bruker SHELXTL'
_computing_structure_refinement 'SHELXL-97 (Sheldrick, 2008)'
_computing_structure_solution 'SHELXS-97 (Sheldrick, 2008)'
_diffrn_ambient_temperature 120(2)
_diffrn_measured_fraction_theta_full 0.987
_diffrn_measured_fraction_theta_max 0.919
_diffrn_measurement_device_type 'Bruker APEX-II CCD'
_diffrn_measurement_method '\f and \w scans'
_diffrn_radiation_monochromator graphite
_diffrn_radiation_source 'fine-focus sealed tube'
_diffrn_radiation_type MoK\a
_diffrn_radiation_wavelength 0.71073
_diffrn_reflns_av_R_equivalents 0.0235
_diffrn_reflns_av_sigmaI/netI 0.0252
_diffrn_reflns_limit_h_max 10
_diffrn_reflns_limit_h_min -10
_diffrn_reflns_limit_k_max 11
_diffrn_reflns_limit_k_min -11
_diffrn_reflns_limit_l_max 26
_diffrn_reflns_limit_l_min -29
_diffrn_reflns_number 24393
_diffrn_reflns_theta_full 30.00
_diffrn_reflns_theta_max 33.14
_diffrn_reflns_theta_min 2.13
_exptl_absorpt_coefficient_mu 1.963
_exptl_absorpt_correction_T_max 0.8913
_exptl_absorpt_correction_T_min 0.5723
_exptl_absorpt_correction_type multi-scan
_exptl_absorpt_process_details SADABS
_exptl_crystal_colour colourless
_exptl_crystal_density_diffrn 2.118
_exptl_crystal_density_method 'not measured'
_exptl_crystal_description plate
_exptl_crystal_F_000 646
_exptl_crystal_size_max 0.32
_exptl_crystal_size_mid 0.16
_exptl_crystal_size_min 0.06
_refine_diff_density_max 0.700
_refine_diff_density_min -0.553
_refine_diff_density_rms 0.098
_refine_ls_extinction_method none
_refine_ls_goodness_of_fit_ref 1.092
_refine_ls_hydrogen_treatment mixed
_refine_ls_matrix_type full
_refine_ls_number_parameters 321
_refine_ls_number_reflns 7216
_refine_ls_number_restraints 6
_refine_ls_restrained_S_all 1.091
_refine_ls_R_factor_all 0.0305
_refine_ls_R_factor_gt 0.0261
_refine_ls_shift/su_max 0.002
_refine_ls_shift/su_mean 0.000
_refine_ls_structure_factor_coef Fsqd
_refine_ls_weighting_details 'calc w=1/[\s^2^(Fo^2^)+(0.0200P)^2^+1.0000P] where P=(Fo^2^+2Fc^2^)/3'
_refine_ls_weighting_scheme calc
_refine_ls_wR_factor_gt 0.0568
_refine_ls_wR_factor_ref 0.0596
_reflns_number_gt 6483
_reflns_number_total 7216
_reflns_threshold_expression >2sigma(I)
_cod_data_source_file c2nj40669a.txt
_cod_data_source_block complex1
_cod_depositor_comments
;
The following automatic conversions were performed:

'_symmetry_cell_setting' value 'Triclinic' changed to 'triclinic'
according to /home/saulius/struct/CIF-dictionaries/cif_core.dic
dictionary named 'cif_core.dic' version 2.4.2 from 2011-04-26.

Automatic conversion script
Id: cif_fix_values 1891 2012-01-12 08:04:46Z andrius 
;
_cod_original_sg_symbol_H-M P-1
_cod_database_code 7053096

loop_
_symmetry_equiv_pos_as_xyz
'x, y, z'
'-x, -y, -z'

loop_
_atom_site_label
_atom_site_type_symbol
_atom_site_fract_x
_atom_site_fract_y
_atom_site_fract_z
_atom_site_U_iso_or_equiv
_atom_site_adp_type
_atom_site_occupancy
_atom_site_symmetry_multiplicity
_atom_site_calc_flag
_atom_site_refinement_flags
Ag1 Ag 0.14782(2) 0.15658(2) -0.039987(7) 0.02101(4) Uani 1 1 d .
Ag2 Ag 0.38010(2) 0.222169(19) 0.330325(8) 0.02050(4) Uani 1 1 d .
O1W O 0.6351(2) -0.5910(2) 0.22030(8) 0.0230(3) Uani 1 1 d D
H1A H 0.717(4) -0.653(3) 0.2423(13) 0.028 Uiso 1 1 d D
H1B H 0.667(4) -0.589(4) 0.1802(11) 0.028 Uiso 1 1 d D
O2W O 1.3101(5) -0.9694(5) 0.48149(19) 0.0334(7) Uiso 0.50 1 d PD
H2A H 1.206(5) -0.918(7) 0.475(3) 0.040 Uiso 0.50 1 d PD
H2B H 1.299(8) -1.046(6) 0.514(2) 0.040 Uiso 0.50 1 d PD
N11 N 0.5126(2) -0.0291(2) 0.30862(8) 0.0158(3) Uani 1 1 d .
C12 C 0.5159(2) -0.1203(2) 0.25634(9) 0.0133(3) Uani 1 1 d .
N13 N 0.5884(2) -0.2896(2) 0.27783(8) 0.0147(3) Uani 1 1 d .
H13 H 0.602(4) -0.371(3) 0.2538(13) 0.018 Uiso 1 1 d .
C14 C 0.6363(3) -0.3089(2) 0.34568(10) 0.0176(3) Uani 1 1 d .
H14 H 0.6916 -0.4137 0.3740 0.021 Uiso 1 1 calc R
C15 C 0.5887(3) -0.1475(3) 0.36460(10) 0.0186(3) Uani 1 1 d .
H15 H 0.6053 -0.1206 0.4093 0.022 Uiso 1 1 calc R
N21 N 0.2988(2) 0.0650(2) 0.05449(8) 0.0162(3) Uani 1 1 d .
C22 C 0.3606(3) -0.1063(2) 0.07581(9) 0.0159(3) Uani 1 1 d .
H22 H 0.3515 -0.1868 0.0454 0.019 Uiso 1 1 calc R
C23 C 0.4367(3) -0.1696(2) 0.14015(9) 0.0151(3) Uani 1 1 d .
H23 H 0.4804 -0.2914 0.1532 0.018 Uiso 1 1 calc R
C24 C 0.4493(2) -0.0542(2) 0.18602(9) 0.0135(3) Uani 1 1 d .
C25 C 0.3943(3) 0.1245(2) 0.16223(10) 0.0174(3) Uani 1 1 d .
H25 H 0.4076 0.2083 0.1907 0.021 Uiso 1 1 calc R
C26 C 0.3202(3) 0.1782(2) 0.09676(10) 0.0191(3) Uani 1 1 d .
H26 H 0.2831 0.3000 0.0811 0.023 Uiso 1 1 calc R
N31 N 0.2527(2) 0.4473(2) 0.37496(8) 0.0167(3) Uani 1 1 d .
C32 C 0.1637(2) 0.6058(2) 0.34889(9) 0.0145(3) Uani 1 1 d .
N33 N 0.1381(2) 0.7096(2) 0.39871(8) 0.0177(3) Uani 1 1 d .
H33 H 0.092(4) 0.812(4) 0.3947(13) 0.021 Uiso 1 1 d .
C34 C 0.2137(3) 0.6151(3) 0.45858(10) 0.0207(4) Uani 1 1 d .
H34 H 0.2166 0.6544 0.5019 0.025 Uiso 1 1 calc R
C35 C 0.2844(3) 0.4523(3) 0.44361(10) 0.0196(4) Uani 1 1 d .
H35 H 0.3458 0.3573 0.4755 0.024 Uiso 1 1 calc R
N41 N -0.0409(2) 0.7743(2) 0.14401(8) 0.0162(3) Uani 1 1 d .
C42 C -0.0394(3) 0.8891(2) 0.18792(10) 0.0163(3) Uani 1 1 d .
H42 H -0.0876 1.0090 0.1726 0.020 Uiso 1 1 calc R
C43 C 0.0291(3) 0.8400(2) 0.25434(9) 0.0155(3) Uani 1 1 d .
H43 H 0.0291 0.9253 0.2835 0.019 Uiso 1 1 calc R
C44 C 0.0981(2) 0.6642(2) 0.27793(9) 0.0137(3) Uani 1 1 d .
C45 C 0.0979(3) 0.5457(2) 0.23253(9) 0.0155(3) Uani 1 1 d .
H45 H 0.1452 0.4250 0.2464 0.019 Uiso 1 1 calc R
C46 C 0.0278(3) 0.6058(2) 0.16682(9) 0.0162(3) Uani 1 1 d .
H46 H 0.0284 0.5235 0.1363 0.019 Uiso 1 1 calc R
N51 N 0.8739(3) -0.8235(2) 0.36718(10) 0.0240(4) Uani 1 1 d .
O53 O 0.9728(3) -0.9395(2) 0.40753(11) 0.0465(5) Uani 1 1 d .
O51 O 0.9278(2) -0.7927(2) 0.30409(9) 0.0314(3) Uani 1 1 d .
O52 O 0.7222(2) -0.7398(2) 0.39053(9) 0.0279(3) Uani 1 1 d .
N61 N 0.7865(2) -0.6046(2) 0.04661(9) 0.0206(3) Uani 1 1 d .
O61 O 0.6950(3) -0.4756(2) 0.07037(10) 0.0366(4) Uani 1 1 d .
O62 O 0.8308(4) -0.7431(3) 0.08701(13) 0.0631(7) Uani 1 1 d .
O63 O 0.8346(2) -0.5947(2) -0.01648(8) 0.0278(3) Uani 1 1 d .

loop_
_atom_site_aniso_label
_atom_site_aniso_U_11
_atom_site_aniso_U_22
_atom_site_aniso_U_33
_atom_site_aniso_U_23
_atom_site_aniso_U_13
_atom_site_aniso_U_12
Ag1 0.02224(7) 0.02524(8) 0.01440(7) -0.00050(5) -0.00715(5) 0.00024(5)
Ag2 0.02436(7) 0.01702(7) 0.02044(7) -0.00798(5) -0.00672(5) 0.00446(5)
O1W 0.0300(7) 0.0207(7) 0.0197(7) -0.0073(6) 0.0015(6) -0.0050(6)
N11 0.0180(7) 0.0156(7) 0.0136(7) -0.0023(5) -0.0042(5) -0.0001(5)
C12 0.0131(7) 0.0119(7) 0.0149(7) -0.0025(6) -0.0021(6) -0.0007(5)
N13 0.0158(6) 0.0124(6) 0.0161(7) -0.0027(5) -0.0025(5) -0.0010(5)
C14 0.0185(8) 0.0175(8) 0.0157(8) 0.0015(6) -0.0038(6) -0.0019(6)
C15 0.0214(8) 0.0193(8) 0.0145(8) -0.0019(6) -0.0041(6) -0.0007(7)
N21 0.0174(7) 0.0167(7) 0.0139(7) -0.0025(5) -0.0028(5) -0.0001(5)
C22 0.0158(7) 0.0171(8) 0.0158(8) -0.0052(6) -0.0013(6) -0.0020(6)
C23 0.0159(7) 0.0136(7) 0.0157(8) -0.0027(6) -0.0016(6) -0.0012(6)
C24 0.0123(7) 0.0141(7) 0.0143(7) -0.0031(6) -0.0016(6) -0.0014(6)
C25 0.0227(8) 0.0139(8) 0.0160(8) -0.0028(6) -0.0051(7) -0.0015(6)
C26 0.0255(9) 0.0156(8) 0.0152(8) -0.0018(6) -0.0049(7) 0.0009(7)
N31 0.0210(7) 0.0154(7) 0.0133(7) -0.0020(5) -0.0041(6) -0.0001(5)
C32 0.0150(7) 0.0145(7) 0.0142(7) -0.0034(6) -0.0015(6) -0.0007(6)
N33 0.0220(7) 0.0156(7) 0.0153(7) -0.0045(6) -0.0039(6) 0.0015(6)
C34 0.0269(9) 0.0199(9) 0.0152(8) -0.0041(7) -0.0036(7) 0.0001(7)
C35 0.0253(9) 0.0196(9) 0.0132(8) -0.0016(6) -0.0053(7) -0.0002(7)
N41 0.0153(6) 0.0186(7) 0.0141(7) -0.0014(5) -0.0021(5) -0.0020(5)
C42 0.0153(7) 0.0151(8) 0.0171(8) -0.0010(6) -0.0011(6) 0.0000(6)
C43 0.0156(7) 0.0144(8) 0.0163(8) -0.0029(6) -0.0007(6) -0.0012(6)
C44 0.0132(7) 0.0140(7) 0.0136(7) -0.0019(6) -0.0012(6) -0.0013(6)
C45 0.0169(7) 0.0151(8) 0.0150(8) -0.0026(6) -0.0036(6) -0.0019(6)
C46 0.0182(8) 0.0176(8) 0.0134(8) -0.0039(6) -0.0033(6) -0.0018(6)
N51 0.0274(8) 0.0141(7) 0.0330(10) -0.0099(7) -0.0111(7) 0.0015(6)
O53 0.0662(13) 0.0259(9) 0.0459(11) -0.0131(8) -0.0336(10) 0.0225(9)
O51 0.0344(8) 0.0246(8) 0.0351(9) -0.0081(7) 0.0044(7) -0.0033(6)
O52 0.0281(7) 0.0281(8) 0.0292(8) -0.0137(6) -0.0058(6) 0.0034(6)
N61 0.0224(8) 0.0229(8) 0.0170(7) -0.0026(6) -0.0045(6) -0.0032(6)
O61 0.0347(9) 0.0394(10) 0.0423(10) -0.0287(8) 0.0079(7) -0.0060(7)
O62 0.0585(13) 0.0543(14) 0.0539(13) 0.0345(11) 0.0021(11) 0.0088(11)
O63 0.0358(8) 0.0305(8) 0.0176(7) -0.0088(6) -0.0001(6) -0.0018(6)

loop_
_atom_type_symbol
_atom_type_description
_atom_type_scat_dispersion_real
_atom_type_scat_dispersion_imag
_atom_type_scat_source
C C 0.0033 0.0016 'International Tables Vol C Tables 4.2.6.8 and 6.1.1.4'
H H 0.0000 0.0000 'International Tables Vol C Tables 4.2.6.8 and 6.1.1.4'
N N 0.0061 0.0033 'International Tables Vol C Tables 4.2.6.8 and 6.1.1.4'
O O 0.0106 0.0060 'International Tables Vol C Tables 4.2.6.8 and 6.1.1.4'
Ag Ag -0.8971 1.1015 'International Tables Vol C Tables 4.2.6.8 and 6.1.1.4'

loop_
_geom_angle_atom_site_label_1
_geom_angle_atom_site_label_2
_geom_angle_atom_site_label_3
_geom_angle
_geom_angle_site_symmetry_3
N21 Ag1 N41 169.89(6) 2_565
N11 Ag2 N31 167.69(6) .
H1A O1W H1B 108(2) .
H2A O2W H2B 107(3) .
C12 N11 C15 105.97(15) .
C12 N11 Ag2 136.47(12) .
C15 N11 Ag2 116.39(12) .
N11 C12 N13 109.95(15) .
N11 C12 C24 127.14(15) .
N13 C12 C24 122.90(15) .
C12 N13 C14 108.56(15) .
C12 N13 H13 126.2(17) .
C14 N13 H13 125.2(17) .
C15 C14 N13 106.17(15) .
C15 C14 H14 126.9 .
N13 C14 H14 126.9 .
C14 C15 N11 109.35(16) .
C14 C15 H15 125.3 .
N11 C15 H15 125.3 .
C26 N21 C22 118.07(15) .
C26 N21 Ag1 119.99(12) .
C22 N21 Ag1 121.74(12) .
N21 C22 C23 122.52(16) .
N21 C22 H22 118.7 .
C23 C22 H22 118.7 .
C22 C23 C24 119.77(16) .
C22 C23 H23 120.1 .
C24 C23 H23 120.1 .
C23 C24 C25 117.44(16) .
C23 C24 C12 120.53(15) .
C25 C24 C12 122.03(16) .
C26 C25 C24 119.35(17) .
C26 C25 H25 120.3 .
C24 C25 H25 120.3 .
N21 C26 C25 122.66(17) .
N21 C26 H26 118.7 .
C25 C26 H26 118.7 .
C32 N31 C35 106.29(15) .
C32 N31 Ag2 134.09(12) .
C35 N31 Ag2 118.94(12) .
N31 C32 N33 109.83(15) .
N31 C32 C44 126.73(16) .
N33 C32 C44 123.43(15) .
C32 N33 C34 108.51(16) .
C32 N33 H33 127.8(18) .
C34 N33 H33 123.6(18) .
N33 C34 C35 105.99(16) .
N33 C34 H34 127.0 .
C35 C34 H34 127.0 .
C34 C35 N31 109.38(16) .
C34 C35 H35 125.3 .
N31 C35 H35 125.3 .
C46 N41 C42 117.38(15) .
C46 N41 Ag1 118.14(12) 2_565
C42 N41 Ag1 124.47(12) 2_565
N41 C42 C43 122.94(16) .
N41 C42 H42 118.5 .
C43 C42 H42 118.5 .
C42 C43 C44 119.27(17) .
C42 C43 H43 120.4 .
C44 C43 H43 120.4 .
C45 C44 C43 117.87(16) .
C45 C44 C32 121.16(15) .
C43 C44 C32 120.95(16) .
C46 C45 C44 119.17(16) .
C46 C45 H45 120.4 .
C44 C45 H45 120.4 .
N41 C46 C45 123.37(17) .
N41 C46 H46 118.3 .
C45 C46 H46 118.3 .
O51 N51 O52 120.78(17) .
O51 N51 O53 119.49(19) .
O52 N51 O53 119.7(2) .
O62 N61 O63 119.9(2) .
O62 N61 O61 119.2(2) .
O63 N61 O61 120.85(18) .

loop_
_geom_bond_atom_site_label_1
_geom_bond_atom_site_label_2
_geom_bond_distance
_geom_bond_site_symmetry_2
Ag1 N21 2.1509(15) .
Ag1 N41 2.1647(15) 2_565
Ag2 N11 2.1367(15) .
Ag2 N31 2.1388(15) .
O1W H1A 0.79(2) .
O1W H1B 0.79(2) .
O2W H2A 0.78(3) .
O2W H2B 0.80(3) .
N11 C12 1.340(2) .
N11 C15 1.383(2) .
C12 N13 1.348(2) .
C12 C24 1.462(2) .
N13 C14 1.366(2) .
N13 H13 0.84(3) .
C14 C15 1.362(3) .
C14 H14 0.9500 .
C15 H15 0.9500 .
N21 C26 1.344(2) .
N21 C22 1.346(2) .
C22 C23 1.380(2) .
C22 H22 0.9500 .
C23 C24 1.395(2) .
C23 H23 0.9500 .
C24 C25 1.397(2) .
C25 C26 1.386(2) .
C25 H25 0.9500 .
C26 H26 0.9500 .
N31 C32 1.332(2) .
N31 C35 1.380(2) .
C32 N33 1.356(2) .
C32 C44 1.463(2) .
N33 C34 1.364(2) .
N33 H33 0.81(3) .
C34 C35 1.365(3) .
C34 H34 0.9500 .
C35 H35 0.9500 .
N41 C46 1.341(2) .
N41 C42 1.347(2) .
N41 Ag1 2.1647(15) 2_565
C42 C43 1.385(2) .
C42 H42 0.9500 .
C43 C44 1.395(2) .
C43 H43 0.9500 .
C44 C45 1.390(2) .
C45 C46 1.384(2) .
C45 H45 0.9500 .
C46 H46 0.9500 .
N51 O51 1.245(3) .
N51 O52 1.249(2) .
N51 O53 1.249(2) .
N61 O62 1.234(2) .
N61 O63 1.236(2) .
N61 O61 1.248(2) .

loop_
_geom_hbond_atom_site_label_D
_geom_hbond_atom_site_label_H
_geom_hbond_atom_site_label_A
_geom_hbond_distance_DH
_geom_hbond_distance_HA
_geom_hbond_distance_DA
_geom_hbond_angle_DHA
_geom_hbond_site_symmetry_A
N13 H13 O1W 0.84(3) 1.93(3) 2.751(2) 166(2) .
N33 H33 O53 0.81(3) 2.04(3) 2.838(2) 168(3) 1_475
O1W H1A O51 0.79(2) 2.03(2) 2.822(2) 174(3) .
O1W H1B O61 0.79(2) 2.17(2) 2.910(2) 156(3) .
O2W H2A O53 0.78(3) 2.22(5) 2.818(4) 134(6) .
O2W H2B O52 0.80(3) 2.28(3) 3.079(4) 177(6) 2_736

loop_
_geom_torsion_atom_site_label_1
_geom_torsion_atom_site_label_2
_geom_torsion_atom_site_label_3
_geom_torsion_atom_site_label_4
_geom_torsion
_geom_torsion_site_symmetry_1
N31 Ag2 N11 C12 154.2(3) .
N31 Ag2 N11 C15 -11.4(4) .
C15 N11 C12 N13 0.7(2) .
Ag2 N11 C12 N13 -165.84(14) .
C15 N11 C12 C24 179.52(17) .
Ag2 N11 C12 C24 13.0(3) .
N11 C12 N13 C14 -0.9(2) .
C24 C12 N13 C14 -179.76(16) .
C12 N13 C14 C15 0.7(2) .
N13 C14 C15 N11 -0.2(2) .
C12 N11 C15 C14 -0.3(2) .
Ag2 N11 C15 C14 169.42(13) .
N41 Ag1 N21 C26 128.1(3) 2_565
N41 Ag1 N21 C22 -57.1(4) 2_565
C26 N21 C22 C23 2.8(3) .
Ag1 N21 C22 C23 -172.08(14) .
N21 C22 C23 C24 0.8(3) .
C22 C23 C24 C25 -4.0(3) .
C22 C23 C24 C12 175.44(17) .
N11 C12 C24 C23 -171.02(18) .
N13 C12 C24 C23 7.6(3) .
N11 C12 C24 C25 8.4(3) .
N13 C12 C24 C25 -172.96(17) .
C23 C24 C25 C26 3.7(3) .
C12 C24 C25 C26 -175.76(17) .
C22 N21 C26 C25 -3.1(3) .
Ag1 N21 C26 C25 171.84(15) .
C24 C25 C26 N21 -0.1(3) .
N11 Ag2 N31 C32 -172.3(2) .
N11 Ag2 N31 C35 18.7(4) .
C35 N31 C32 N33 -0.1(2) .
Ag2 N31 C32 N33 -170.15(14) .
C35 N31 C32 C44 -179.28(18) .
Ag2 N31 C32 C44 10.7(3) .
N31 C32 N33 C34 0.2(2) .
C44 C32 N33 C34 179.41(17) .
C32 N33 C34 C35 -0.2(2) .
N33 C34 C35 N31 0.1(2) .
C32 N31 C35 C34 0.0(2) .
Ag2 N31 C35 C34 171.81(14) .
C46 N41 C42 C43 0.0(3) .
Ag1 N41 C42 C43 179.62(13) 2_565
N41 C42 C43 C44 -0.8(3) .
C42 C43 C44 C45 1.1(3) .
C42 C43 C44 C32 -177.25(17) .
N31 C32 C44 C45 10.0(3) .
N33 C32 C44 C45 -169.03(18) .
N31 C32 C44 C43 -171.69(18) .
N33 C32 C44 C43 9.3(3) .
C43 C44 C45 C46 -0.8(3) .
C32 C44 C45 C46 177.60(17) .
C42 N41 C46 C45 0.4(3) .
Ag1 N41 C46 C45 -179.26(14) 2_565
C44 C45 C46 N41 0.0(3) .
